data_2106403
loop_
_publ_author_name
'Nabi, S.N.'
'Hursthouse, M.B.'
'Malik, K.M.A.'

_publ_section_title
;
 Tetrasulphurimide: a refinement
;
_journal_name_full 'Acta Crystallographica B (24,1968-38,1982)'
_journal_page_first 2309
_journal_page_last 2310
_journal_volume 33
_journal_year 1977
_chemical_formula_sum 'H4 N4 S4'
_chemical_name_systematic 'S4 N4 H4'
_space_group_IT_number 62
_symmetry_space_group_name_Hall '-P 2ac 2n'
_symmetry_space_group_name_H-M 'P n m a'
_cell_angle_alpha 90
_cell_angle_beta 90
_cell_angle_gamma 90
_cell_formula_units_Z 4
_cell_length_a 7.988
_cell_length_b 12.244
_cell_length_c 6.743
_cell_volume 659.500
_citation_journal_id_ASTM ACBCAR
_cod_data_source_file Nabi_ACBCAR_1977_571.cif
_cod_data_source_block H4N4S4
_cod_original_cell_volume 659.4996
_cod_database_code 2106403

loop_
_symmetry_equiv_pos_as_xyz
x,y,z
-x+1/2,-y,z+1/2
x+1/2,-y+1/2,-z+1/2
-x,y+1/2,-z
-x,-y,-z
x-1/2,y,-z-1/2
-x-1/2,y-1/2,z-1/2
x,-y-1/2,z

loop_
_atom_site_label
_atom_site_type_symbol
_atom_site_fract_x
_atom_site_fract_y
_atom_site_fract_z
_atom_site_occupancy
_atom_site_U_iso_or_equiv
S2 S+2 0.13701 0.12997 -0.24203 1 0.0
H1 H+1 0.3368 0.25 -0.2883 1 0.0
H2 H+1 0.1805 0.25 0.3263 1 0.0
N2 N-3 0.10609 0.25 0.26798 1 0.0
N3 N-3 0.16496 0.09293 -0.00712 1 0.0
S1 S+2 0.04217 0.12986 0.18103 1 0.0
H3 H+1 0.2383 0.0589 0.0142 1 0.0
N1 N-3 0.23038 0.25 -0.28159 1 0.0
